data_7020979
loop_
_publ_author_name
'Yamada, Mihoko'
'Tashiro, Shohei'
'Miyake, Ryosuke'
'Shionoya, Mitsuhiko'

_publ_section_title
;
 A cyclopalladated complex of corannulene with a pyridine pendant and its
 columnar self-assembly
;
_journal_issue 10
_journal_name_full 'Dalton Transactions'
_journal_page_first 3300
_journal_paper_doi 10.1039/c2dt32883f
_journal_volume 42
_journal_year 2013
_chemical_formula_moiety 'C25 H13 N'
_chemical_formula_sum 'C25 H13 N'
_chemical_formula_weight 327.38
_space_group_IT_number 29
_symmetry_cell_setting orthorhombic
_symmetry_Int_Tables_number 29
_symmetry_space_group_name_Hall 'P 2c -2ac'
_symmetry_space_group_name_H-M 'P c a 21'
_atom_sites_solution_hydrogens geom
_atom_sites_solution_primary direct
_atom_sites_solution_secondary difmap
_cell_angle_alpha 90.0000
_cell_angle_beta 90.0000
_cell_angle_gamma 90.0000
_cell_formula_units_Z 4
_cell_length_a 20.712(3)
_cell_length_b 9.4816(13)
_cell_length_c 8.0453(12)
_cell_measurement_reflns_used 5926
_cell_measurement_temperature 93
_cell_measurement_theta_max 25.60
_cell_measurement_theta_min 3.21
_cell_volume 1580.0(4)
_computing_cell_refinement 'RAPID AUTO'
_computing_data_collection 'RAPID AUTO (Rigaku)'
_computing_data_reduction 'RAPID AUTO'
_computing_molecular_graphics 'CrystalStructure 4.0'
_computing_publication_material 'CrystalStructure 4.0 (Rigaku, 2010)'
_computing_structure_refinement 'SHELXL97 (Sheldrick, 2008)'
_computing_structure_solution 'SHELXS97 (Sheldrick, 2008)'
_diffrn_ambient_temperature 93
_diffrn_detector_area_resol_mean 10.000
_diffrn_measured_fraction_theta_full 0.998
_diffrn_measured_fraction_theta_max 0.998
_diffrn_measurement_device_type 'Rigaku R-AXIS RAPID'
_diffrn_measurement_method \w
_diffrn_radiation_type 'Mo K\a'
_diffrn_radiation_wavelength 0.71075
_diffrn_reflns_av_R_equivalents 0.1352
_diffrn_reflns_limit_h_max 25
_diffrn_reflns_limit_h_min -25
_diffrn_reflns_limit_k_max 10
_diffrn_reflns_limit_k_min -11
_diffrn_reflns_limit_l_max 9
_diffrn_reflns_limit_l_min -9
_diffrn_reflns_number 12478
_diffrn_reflns_theta_full 25.62
_diffrn_reflns_theta_max 25.63
_diffrn_standards_number 0
_exptl_absorpt_coefficient_mu 0.080
_exptl_absorpt_correction_T_max 0.992
_exptl_absorpt_correction_T_min 0.380
_exptl_absorpt_correction_type multi-scan
_exptl_absorpt_process_details 'ABSCOR (Rigaku, 1995)'
_exptl_crystal_colour yellow
_exptl_crystal_density_diffrn 1.376
_exptl_crystal_density_method 'not measured'
_exptl_crystal_description platelet
_exptl_crystal_F_000 680.00
_exptl_crystal_size_max 0.400
_exptl_crystal_size_mid 0.100
_exptl_crystal_size_min 0.100
_refine_diff_density_max 0.440
_refine_diff_density_min -0.280
_refine_ls_abs_structure_details 'Flack, H. D. (1983), Acta Cryst. A39, 876-881. 1366 Friedel Pairs'
_refine_ls_abs_structure_Flack 0.00000
_refine_ls_extinction_method none
_refine_ls_goodness_of_fit_ref 1.134
_refine_ls_hydrogen_treatment constr
_refine_ls_number_parameters 235
_refine_ls_number_reflns 2964
_refine_ls_number_restraints 19
_refine_ls_R_factor_gt 0.0862
_refine_ls_shift/su_max 0.000
_refine_ls_structure_factor_coef Fsqd
_refine_ls_weighting_details 'w = 1/[\s^2^(Fo^2^)+(0.0908P)^2^+0.2137P] where P=(Fo^2^+2Fc^2^)/3'
_refine_ls_weighting_scheme calc
_refine_ls_wR_factor_ref 0.2365
_reflns_number_gt 1498
_reflns_number_total 2964
_reflns_threshold_expression F^2^>2.0\s(F^2^)
_cod_data_source_file c2dt32883f.txt
_cod_data_source_block 120114
_cod_database_code 7020979

loop_
_symmetry_equiv_pos_site_id
_symmetry_equiv_pos_as_xyz
1 +X,+Y,+Z
2 1/2-X,+Y,1/2+Z
3 1/2+X,-Y,+Z
4 -X,-Y,1/2+Z

loop_
_atom_site_label
_atom_site_type_symbol
_atom_site_fract_x
_atom_site_fract_y
_atom_site_fract_z
_atom_site_U_iso_or_equiv
_atom_site_adp_type
_atom_site_occupancy
_atom_site_symmetry_multiplicity
_atom_site_calc_flag
_atom_site_refinement_flags
N1 N 0.7109(3) 0.8091(6) 0.1842(8) 0.0549(15) Uani 1.0 4 d .
C1 C 0.7691(3) 0.8626(7) 0.2249(10) 0.0546(19) Uani 1.0 4 d .
C2 C 0.7780(3) 0.9871(7) 0.3111(9) 0.0514(17) Uani 1.0 4 d .
C3 C 0.7256(3) 1.0611(7) 0.3593(9) 0.0559(19) Uani 1.0 4 d .
C4 C 0.6649(3) 1.0112(7) 0.3177(9) 0.0548(18) Uani 1.0 4 d .
C5 C 0.6588(3) 0.8860(7) 0.2298(9) 0.0505(17) Uani 1.0 4 d .
C6 C 0.5949(3) 0.8349(7) 0.1686(10) 0.0578(18) Uani 1.0 4 d .
C7 C 0.5925(3) 0.7588(7) 0.0075(10) 0.0529(18) Uani 1.0 4 d .
C8 C 0.5353(3) 0.7076(7) -0.0619(10) 0.0572(17) Uani 1.0 4 d .
C9 C 0.5240(4) 0.6019(7) -0.1764(10) 0.061(2) Uani 1.0 4 d .
C10 C 0.4622(3) 0.5278(7) -0.1951(10) 0.0547(18) Uani 1.0 4 d .
C11 C 0.4108(3) 0.5633(8) -0.0892(10) 0.060(2) Uani 1.0 4 d .
C12 C 0.3564(3) 0.4813(8) -0.0444(12) 0.067(3) Uani 1.0 4 d .
C13 C 0.3193(4) 0.5037(8) 0.1081(11) 0.062(2) Uani 1.0 4 d .
C14 C 0.3372(3) 0.6124(8) 0.2191(12) 0.066(2) Uani 1.0 4 d .
C15 C 0.3259(4) 0.6227(9) 0.3935(12) 0.076(3) Uani 1.0 4 d .
C16 C 0.3643(3) 0.7074(7) 0.5019(10) 0.0535(18) Uani 1.0 4 d .
C17 C 0.4183(3) 0.7851(8) 0.4432(11) 0.062(2) Uani 1.0 4 d .
C18 C 0.4729(4) 0.8372(7) 0.5198(12) 0.064(2) Uani 1.0 4 d .
C19 C 0.5329(4) 0.8700(7) 0.4361(10) 0.0553(18) Uani 1.0 4 d .
C20 C 0.5398(4) 0.8513(7) 0.2641(10) 0.0571(19) Uani 1.0 4 d .
C21 C 0.4802(3) 0.8193(7) 0.1801(10) 0.0494(17) Uani 1.0 4 d .
C22 C 0.4775(3) 0.7532(7) 0.0240(9) 0.0501(16) Uani 1.0 4 d .
C23 C 0.4185(4) 0.6838(6) 0.0116(10) 0.0550(19) Uani 1.0 4 d .
C24 C 0.3839(3) 0.7088(7) 0.1628(11) 0.0591(19) Uani 1.0 4 d .
C25 C 0.4245(4) 0.7923(7) 0.2618(9) 0.0538(18) Uani 1.0 4 d .
H1 H 0.8064 0.8113 0.1923 0.0655 Uiso 1.0 4 calc R
H2 H 0.8202 1.0200 0.3359 0.0617 Uiso 1.0 4 calc R
H3 H 0.7303 1.1460 0.4208 0.0671 Uiso 1.0 4 calc R
H4 H 0.6275 1.0626 0.3493 0.0657 Uiso 1.0 4 calc R
H7 H 0.6318 0.7443 -0.0512 0.0634 Uiso 1.0 4 calc R
H9 H 0.5584 0.5755 -0.2479 0.0737 Uiso 1.0 4 calc R
H10 H 0.4570 0.4569 -0.2775 0.0657 Uiso 1.0 4 calc R
H12 H 0.3432 0.4079 -0.1173 0.0805 Uiso 1.0 4 calc R
H13 H 0.2833 0.4452 0.1325 0.0741 Uiso 1.0 4 calc R
H15 H 0.2911 0.5707 0.4399 0.0910 Uiso 1.0 4 calc R
H16 H 0.3535 0.7118 0.6165 0.0642 Uiso 1.0 4 calc R
H18 H 0.4709 0.8527 0.6364 0.0771 Uiso 1.0 4 calc R
H19 H 0.5683 0.9049 0.4989 0.0664 Uiso 1.0 4 calc R

loop_
_atom_site_aniso_label
_atom_site_aniso_U_11
_atom_site_aniso_U_22
_atom_site_aniso_U_33
_atom_site_aniso_U_12
_atom_site_aniso_U_13
_atom_site_aniso_U_23
N1 0.054(4) 0.050(3) 0.061(4) -0.010(3) -0.007(3) 0.003(3)
C1 0.039(4) 0.053(4) 0.072(5) -0.005(3) -0.006(4) 0.017(4)
C2 0.051(4) 0.049(4) 0.055(5) -0.010(4) -0.007(4) 0.009(4)
C3 0.056(4) 0.041(4) 0.070(6) -0.011(3) -0.013(4) -0.011(4)
C4 0.053(4) 0.044(4) 0.067(5) -0.001(4) -0.004(4) 0.001(4)
C5 0.047(4) 0.045(4) 0.060(5) -0.009(4) -0.009(4) 0.014(4)
C6 0.051(4) 0.048(4) 0.074(6) -0.002(3) -0.008(4) 0.011(4)
C7 0.049(4) 0.046(4) 0.063(5) -0.005(3) 0.002(4) 0.007(4)
C8 0.059(4) 0.052(4) 0.061(5) -0.005(4) -0.010(4) 0.003(4)
C9 0.076(5) 0.048(4) 0.060(5) 0.013(4) 0.000(5) 0.014(4)
C10 0.052(4) 0.057(4) 0.055(5) 0.016(4) -0.006(4) 0.012(4)
C11 0.054(4) 0.060(5) 0.067(6) 0.009(4) -0.014(4) 0.018(4)
C12 0.045(4) 0.069(5) 0.087(6) -0.001(4) -0.032(5) 0.023(5)
C13 0.046(4) 0.049(4) 0.090(6) -0.002(4) -0.018(5) 0.009(4)
C14 0.049(4) 0.064(5) 0.086(6) 0.019(4) -0.006(5) 0.002(4)
C15 0.053(5) 0.081(6) 0.094(7) 0.032(4) 0.016(5) 0.024(5)
C16 0.036(4) 0.059(5) 0.065(5) 0.012(4) 0.012(4) 0.013(4)
C17 0.042(4) 0.055(4) 0.090(6) 0.022(3) 0.002(4) 0.002(4)
C18 0.071(5) 0.039(4) 0.083(6) 0.009(4) -0.012(5) -0.010(4)
C19 0.060(5) 0.041(4) 0.064(5) 0.007(4) -0.010(4) -0.012(4)
C20 0.064(5) 0.043(4) 0.065(6) 0.007(4) 0.001(4) -0.003(4)
C21 0.042(4) 0.041(4) 0.066(5) 0.001(3) -0.020(4) 0.007(4)
C22 0.051(4) 0.046(4) 0.053(5) 0.017(3) 0.012(4) 0.010(4)
C23 0.078(5) 0.028(4) 0.059(5) 0.017(4) -0.028(5) -0.005(4)
C24 0.038(3) 0.048(4) 0.092(6) 0.011(3) 0.008(4) 0.032(4)
C25 0.069(5) 0.041(4) 0.051(5) 0.021(4) -0.001(4) -0.003(3)

loop_
_atom_type_symbol
_atom_type_description
_atom_type_scat_dispersion_real
_atom_type_scat_dispersion_imag
_atom_type_scat_source
C C 0.0033 0.0016
;
International Tables for Crystallography
(1992, Vol. C, Tables 4.2.6.8 and 6.1.1.4)
;
H H 0.0000 0.0000
;
International Tables for Crystallography
(1992, Vol. C, Table 6.1.1.4)
;
N N 0.0061 0.0033
;
International Tables for Crystallography
(1992, Vol. C, Tables 4.2.6.8 and 6.1.1.4)
;

loop_
_geom_angle_atom_site_label_1
_geom_angle_atom_site_label_2
_geom_angle_atom_site_label_3
_geom_angle
_geom_angle_publ_flag
C1 N1 C5 116.4(6) yes
N1 C1 C2 124.2(6) yes
C1 C2 C3 118.8(6) yes
C2 C3 C4 118.9(6) yes
C3 C4 C5 119.9(6) yes
N1 C5 C4 121.8(6) yes
N1 C5 C6 116.3(6) yes
C4 C5 C6 121.7(6) yes
C5 C6 C7 118.3(6) yes
C5 C6 C20 120.7(7) yes
C7 C6 C20 120.8(6) yes
C6 C7 C8 123.0(6) yes
C7 C8 C9 131.5(7) yes
C7 C8 C22 114.0(7) yes
C9 C8 C22 113.2(6) yes
C8 C9 C10 124.3(7) yes
C9 C10 C11 118.9(7) yes
C10 C11 C12 128.7(7) yes
C10 C11 C23 117.3(6) yes
C12 C11 C23 112.9(7) yes
C11 C12 C13 123.5(7) yes
C12 C13 C14 119.9(7) yes
C13 C14 C15 129.0(8) yes
C13 C14 C24 116.8(8) yes
C15 C14 C24 112.7(8) yes
C14 C15 C16 123.3(7) yes
C15 C16 C17 121.9(8) yes
C16 C17 C18 133.1(8) yes
C16 C17 C25 115.1(7) yes
C18 C17 C25 110.8(7) yes
C17 C18 C19 125.0(8) yes
C18 C19 C20 121.3(7) yes
C6 C20 C19 130.3(7) yes
C6 C20 C21 115.0(7) yes
C19 C20 C21 113.7(7) yes
C20 C21 C22 123.2(6) yes
C20 C21 C25 122.9(7) yes
C22 C21 C25 108.4(6) yes
C8 C22 C21 121.8(6) yes
C8 C22 C23 123.4(7) yes
C21 C22 C23 108.1(6) yes
C11 C23 C22 121.6(7) yes
C11 C23 C24 124.5(6) yes
C22 C23 C24 107.5(6) yes
C14 C24 C23 120.7(7) yes
C14 C24 C25 126.6(8) yes
C23 C24 C25 106.0(6) yes
C17 C25 C21 124.6(7) yes
C17 C25 C24 119.0(7) yes
C21 C25 C24 110.0(7) yes
N1 C1 H1 117.897 no
C2 C1 H1 117.893 no
C1 C2 H2 120.588 no
C3 C2 H2 120.592 no
C2 C3 H3 120.557 no
C4 C3 H3 120.540 no
C3 C4 H4 120.071 no
C5 C4 H4 120.071 no
C6 C7 H7 118.490 no
C8 C7 H7 118.480 no
C8 C9 H9 117.848 no
C10 C9 H9 117.857 no
C9 C10 H10 120.544 no
C11 C10 H10 120.545 no
C11 C12 H12 118.252 no
C13 C12 H12 118.249 no
C12 C13 H13 120.061 no
C14 C13 H13 120.058 no
C14 C15 H15 118.373 no
C16 C15 H15 118.372 no
C15 C16 H16 119.076 no
C17 C16 H16 119.073 no
C17 C18 H18 117.507 no
C19 C18 H18 117.505 no
C18 C19 H19 119.356 no
C20 C19 H19 119.365 no

loop_
_geom_bond_atom_site_label_1
_geom_bond_atom_site_label_2
_geom_bond_distance
_geom_bond_publ_flag
N1 C1 1.349(8) yes
N1 C5 1.354(8) yes
C1 C2 1.381(10) yes
C2 C3 1.350(10) yes
C3 C4 1.384(9) yes
C4 C5 1.388(9) yes
C5 C6 1.493(9) yes
C6 C7 1.484(11) yes
C6 C20 1.383(10) yes
C7 C8 1.398(10) yes
C8 C9 1.381(10) yes
C8 C22 1.447(10) yes
C9 C10 1.468(10) yes
C10 C11 1.403(10) yes
C11 C12 1.417(10) yes
C11 C23 1.410(10) yes
C12 C13 1.463(12) yes
C13 C14 1.413(12) yes
C14 C15 1.426(13) yes
C14 C24 1.407(10) yes
C15 C16 1.427(11) yes
C16 C17 1.419(10) yes
C17 C18 1.380(10) yes
C17 C25 1.467(11) yes
C18 C19 1.449(11) yes
C19 C20 1.403(11) yes
C20 C21 1.439(10) yes
C21 C22 1.405(11) yes
C21 C25 1.352(10) yes
C22 C23 1.391(9) yes
C23 C24 1.431(11) yes
C24 C25 1.403(10) yes
C1 H1 0.950 no
C2 H2 0.950 no
C3 H3 0.950 no
C4 H4 0.950 no
C7 H7 0.950 no
C9 H9 0.950 no
C10 H10 0.950 no
C12 H12 0.950 no
C13 H13 0.950 no
C15 H15 0.950 no
C16 H16 0.950 no
C18 H18 0.950 no
C19 H19 0.950 no

loop_
_geom_contact_atom_site_label_1
_geom_contact_atom_site_label_2
_geom_contact_distance
_geom_contact_publ_flag
_geom_contact_site_symmetry_2
N1 C3 2.791(9) no .
N1 C7 2.873(9) no .
C1 C4 2.685(9) no .
C2 C5 2.728(9) no .
C4 C19 3.189(10) no .
C4 C20 3.032(10) no .
C5 C19 3.094(10) no .
C6 C22 2.804(10) no .
C7 C21 2.769(9) no .
C8 C11 2.927(10) no .
C8 C20 2.956(11) no .
C8 C25 3.562(10) no .
C9 C23 2.768(10) no .
C10 C22 2.788(10) no .
C11 C14 2.949(12) no .
C11 C21 3.557(10) no .
C11 C25 3.573(10) no .
C12 C24 2.785(11) no .
C13 C23 2.783(10) no .
C14 C17 2.958(11) no .
C14 C21 3.568(9) no .
C14 C22 3.563(10) no .
C15 C25 2.808(11) no .
C16 C24 2.758(12) no .
C17 C20 2.969(10) no .
C18 C21 2.743(12) no .
C19 C25 2.748(10) no .
C20 C23 3.600(10) no .
C20 C24 3.594(10) no .
N1 C2 3.451(10) no 2_654
C1 C3 3.494(11) no 2_654
C2 N1 3.451(10) no 2_655
C3 C1 3.494(11) no 2_655
C9 C18 3.474(11) no 1_554
C10 C16 3.599(10) no 1_554
C16 C10 3.599(10) no 1_556
C18 C9 3.474(11) no 1_556
C18 C20 3.558(10) no 4_675
C19 C21 3.551(10) no 4_675
C20 C18 3.558(10) no 4_674
C21 C19 3.551(10) no 4_674
N1 H2 3.2586 no .
N1 H4 3.2455 no .
N1 H7 2.5785 no .
C1 H3 3.2180 no .
C2 H4 3.2136 no .
C3 H1 3.1971 no .
C4 H2 3.2218 no .
C4 H19 2.6721 no .
C5 H1 3.1538 no .
C5 H3 3.2607 no .
C5 H7 2.6891 no .
C5 H19 2.8687 no .
C6 H4 2.6890 no .
C6 H19 2.7937 no .
C7 H9 2.7820 no .
C8 H10 3.3598 no .
C9 H7 2.7968 no .
C10 H12 2.7843 no .
C11 H9 3.3152 no .
C11 H13 3.3786 no .
C12 H10 2.8132 no .
C13 H15 2.8055 no .
C14 H12 3.3317 no .
C14 H16 3.3499 no .
C15 H13 2.8324 no .
C16 H18 2.8190 no .
C17 H15 3.3272 no .
C17 H19 3.3395 no .
C18 H16 2.8521 no .
C19 H4 2.7672 no .
C20 H4 2.7895 no .
C20 H7 3.3301 no .
C20 H18 3.3178 no .
C21 H19 3.2506 no .
C22 H7 3.2527 no .
C22 H9 3.2292 no .
C23 H10 3.2670 no .
C23 H12 3.2176 no .
C24 H13 3.2641 no .
C24 H15 3.2226 no .
C25 H16 3.3006 no .
C25 H18 3.2147 no .
H1 H2 2.3093 no .
H2 H3 2.3161 no .
H3 H4 2.3432 no .
H4 H19 2.2771 no .
H7 H9 2.7147 no .
H9 H10 2.3951 no .
H10 H12 2.7259 no .
H12 H13 2.3883 no .
H13 H15 2.7493 no .
H15 H16 2.3404 no .
H16 H18 2.7803 no .
H18 H19 2.3530 no .
N1 H2 3.5025 no 2_654
N1 H12 2.8355 no 4_665
N1 H13 2.8689 no 3_565
C1 H7 2.9522 no 2_655
C1 H13 3.0251 no 3_565
C2 H3 3.4867 no 2_654
C2 H7 3.1658 no 2_655
C3 H16 3.3368 no 4_674
C4 H16 3.1085 no 4_674
C4 H18 3.4214 no 4_674
C5 H2 3.4424 no 2_654
C5 H12 3.0464 no 4_665
C6 H10 2.9997 no 4_665
C6 H12 3.1488 no 4_665
C6 H18 3.2707 no 4_674
C7 H1 3.3250 no 2_654
C7 H2 3.3623 no 2_654
C7 H10 2.8687 no 4_665
C8 H10 2.7736 no 4_665
C8 H18 3.0925 no 1_554
C9 H10 3.2818 no 4_665
C9 H18 3.0210 no 1_554
C10 H16 3.2265 no 1_554
C10 H18 3.3708 no 1_554
C11 H9 3.1113 no 4_665
C11 H16 3.0000 no 1_554
C12 H1 3.5202 no 3_465
C12 H9 3.0160 no 4_665
C12 H15 3.1716 no 2_554
C12 H16 3.4961 no 1_554
C13 H1 3.0736 no 3_465
C13 H9 2.8846 no 4_665
C13 H15 2.7314 no 2_554
C14 H3 3.5748 no 3_475
C14 H3 3.5992 no 4_674
C14 H9 2.8151 no 4_665
C14 H15 3.5008 no 2_554
C15 H2 3.4207 no 3_475
C15 H3 2.9626 no 3_475
C15 H9 3.2511 no 4_665
C15 H13 3.4123 no 2_555
C16 H2 3.0494 no 3_475
C16 H3 3.1725 no 3_475
C16 H4 3.5495 no 4_675
C16 H10 3.5323 no 1_556
C17 H2 2.8782 no 3_475
C18 H4 3.4998 no 4_675
C18 H9 3.5761 no 1_556
C19 H10 3.5500 no 4_665
C19 H18 3.5686 no 4_674
C20 H10 2.9416 no 4_665
C20 H12 3.5804 no 4_665
C20 H18 2.9975 no 4_674
C21 H10 2.9432 no 4_665
C21 H18 3.2899 no 4_674
C21 H19 3.1584 no 4_674
C22 H4 3.1229 no 4_674
C22 H10 2.8911 no 4_665
C22 H18 3.2610 no 1_554
C22 H19 3.3840 no 4_674
C23 H3 3.5543 no 4_674
C23 H4 2.8965 no 4_674
C23 H9 3.1656 no 4_665
C23 H10 3.3629 no 4_665
C23 H16 3.4627 no 1_554
C23 H18 3.5853 no 1_554
C24 H2 3.2082 no 3_475
C24 H3 3.3585 no 4_674
C24 H4 3.3334 no 4_674
C24 H9 3.0348 no 4_665
C25 H2 2.8617 no 3_475
C25 H9 3.5065 no 4_665
C25 H10 3.4213 no 4_665
C25 H19 3.5686 no 4_674
H1 C7 3.3250 no 2_655
H1 C12 3.5202 no 3_565
H1 C13 3.0736 no 3_565
H1 H7 2.5100 no 2_655
H1 H12 3.3319 no 3_565
H1 H13 2.5247 no 3_565
H1 H19 3.1526 no 2_654
H2 N1 3.5025 no 2_655
H2 C5 3.4424 no 2_655
H2 C7 3.3623 no 2_655
H2 C15 3.4207 no 3_575
H2 C16 3.0494 no 3_575
H2 C17 2.8782 no 3_575
H2 C24 3.2082 no 3_575
H2 C25 2.8617 no 3_575
H2 H7 2.9412 no 2_655
H2 H16 3.4695 no 3_575
H3 C2 3.4867 no 2_655
H3 C14 3.5748 no 3_575
H3 C14 3.5992 no 4_675
H3 C15 2.9626 no 3_575
H3 C16 3.1725 no 3_575
H3 C23 3.5543 no 4_675
H3 C24 3.3585 no 4_675
H3 H15 2.9704 no 3_575
H3 H16 3.2873 no 3_575
H3 H16 3.2895 no 4_674
H4 C16 3.5495 no 4_674
H4 C18 3.4998 no 4_674
H4 C22 3.1229 no 4_675
H4 C23 2.8965 no 4_675
H4 C24 3.3334 no 4_675
H4 H16 2.8705 no 4_674
H4 H18 2.7809 no 4_674
H7 C1 2.9522 no 2_654
H7 C2 3.1658 no 2_654
H7 H1 2.5100 no 2_654
H7 H2 2.9412 no 2_654
H7 H10 3.4451 no 4_665
H7 H13 3.5772 no 4_664
H7 H15 3.3880 no 4_664
H9 C11 3.1113 no 4_664
H9 C12 3.0160 no 4_664
H9 C13 2.8846 no 4_664
H9 C14 2.8151 no 4_664
H9 C15 3.2511 no 4_664
H9 C18 3.5761 no 1_554
H9 C23 3.1656 no 4_664
H9 C24 3.0348 no 4_664
H9 C25 3.5065 no 4_664
H9 H13 3.4225 no 4_664
H9 H18 3.3251 no 1_554
H10 C6 2.9997 no 4_664
H10 C7 2.8687 no 4_664
H10 C8 2.7736 no 4_664
H10 C9 3.2818 no 4_664
H10 C16 3.5323 no 1_554
H10 C19 3.5500 no 4_664
H10 C20 2.9416 no 4_664
H10 C21 2.9432 no 4_664
H10 C22 2.8911 no 4_664
H10 C23 3.3629 no 4_664
H10 C25 3.4213 no 4_664
H10 H7 3.4451 no 4_664
H10 H16 3.3417 no 1_554
H12 N1 2.8355 no 4_664
H12 C5 3.0464 no 4_664
H12 C6 3.1488 no 4_664
H12 C20 3.5804 no 4_664
H12 H1 3.3319 no 3_465
H12 H13 3.3228 no 2_554
H12 H15 3.2139 no 2_554
H12 H16 3.5965 no 1_554
H13 N1 2.8689 no 3_465
H13 C1 3.0251 no 3_465
H13 C15 3.4123 no 2_554
H13 H1 2.5247 no 3_465
H13 H7 3.5772 no 4_665
H13 H9 3.4225 no 4_665
H13 H12 3.3228 no 2_555
H13 H15 2.4879 no 2_554
H15 C12 3.1716 no 2_555
H15 C13 2.7314 no 2_555
H15 C14 3.5008 no 2_555
H15 H3 2.9704 no 3_475
H15 H7 3.3880 no 4_665
H15 H12 3.2139 no 2_555
H15 H13 2.4879 no 2_555
H16 C3 3.3368 no 4_675
H16 C4 3.1085 no 4_675
H16 C10 3.2265 no 1_556
H16 C11 3.0000 no 1_556
H16 C12 3.4961 no 1_556
H16 C23 3.4627 no 1_556
H16 H2 3.4695 no 3_475
H16 H3 3.2873 no 3_475
H16 H3 3.2895 no 4_675
H16 H4 2.8705 no 4_675
H16 H10 3.3417 no 1_556
H16 H12 3.5965 no 1_556
H18 C4 3.4214 no 4_675
H18 C6 3.2707 no 4_675
H18 C8 3.0925 no 1_556
H18 C9 3.0210 no 1_556
H18 C10 3.3708 no 1_556
H18 C19 3.5686 no 4_675
H18 C20 2.9975 no 4_675
H18 C21 3.2899 no 4_675
H18 C22 3.2610 no 1_556
H18 C23 3.5853 no 1_556
H18 H4 2.7809 no 4_675
H18 H9 3.3251 no 1_556
H19 C21 3.1584 no 4_675
H19 C22 3.3840 no 4_675
H19 C25 3.5686 no 4_675
H19 H1 3.1526 no 2_655

loop_
_geom_torsion_atom_site_label_1
_geom_torsion_atom_site_label_2
_geom_torsion_atom_site_label_3
_geom_torsion_atom_site_label_4
_geom_torsion
_geom_torsion_publ_flag
C1 N1 C5 C4 -1.7(10) no
C1 N1 C5 C6 173.5(6) no
C5 N1 C1 C2 1.2(10) no
N1 C1 C2 C3 0.4(11) no
C1 C2 C3 C4 -1.4(10) no
C2 C3 C4 C5 0.9(10) no
C3 C4 C5 N1 0.7(10) no
C3 C4 C5 C6 -174.2(6) no
N1 C5 C6 C7 -30.0(9) no
N1 C5 C6 C20 146.4(6) no
C4 C5 C6 C7 145.1(6) no
C4 C5 C6 C20 -38.4(10) no
C5 C6 C7 C8 -179.5(6) no
C5 C6 C20 C19 -22.4(11) no
C5 C6 C20 C21 170.1(5) no
C7 C6 C20 C19 153.9(6) no
C7 C6 C20 C21 -13.5(9) no
C20 C6 C7 C8 4.1(10) no
C6 C7 C8 C9 -157.4(7) no
C6 C7 C8 C22 8.7(9) no
C7 C8 C9 C10 158.0(7) no
C7 C8 C22 C21 -11.7(9) no
C7 C8 C22 C23 -159.5(6) no
C9 C8 C22 C21 157.0(6) no
C9 C8 C22 C23 9.3(10) no
C22 C8 C9 C10 -8.2(10) no
C8 C9 C10 C11 -1.0(11) no
C9 C10 C11 C12 -157.0(7) no
C9 C10 C11 C23 9.8(10) no
C10 C11 C12 C13 156.4(7) no
C10 C11 C23 C22 -9.0(10) no
C10 C11 C23 C24 -157.2(6) no
C12 C11 C23 C22 159.9(6) no
C12 C11 C23 C24 11.7(10) no
C23 C11 C12 C13 -10.9(10) no
C11 C12 C13 C14 0.4(11) no
C12 C13 C14 C15 -154.4(7) no
C12 C13 C14 C24 10.0(10) no
C13 C14 C15 C16 156.7(7) no
C13 C14 C24 C23 -9.5(10) no
C13 C14 C24 C25 -156.8(6) no
C15 C14 C24 C23 157.5(6) no
C15 C14 C24 C25 10.1(10) no
C24 C14 C15 C16 -8.3(10) no
C14 C15 C16 C17 -1.8(11) no
C15 C16 C17 C18 -156.9(7) no
C15 C16 C17 C25 10.4(9) no
C16 C17 C18 C19 157.0(7) no
C16 C17 C25 C21 -157.9(6) no
C16 C17 C25 C24 -8.7(9) no
C18 C17 C25 C21 12.3(9) no
C18 C17 C25 C24 161.4(6) no
C25 C17 C18 C19 -10.8(9) no
C17 C18 C19 C20 0.5(10) no
C18 C19 C20 C6 -158.4(6) no
C18 C19 C20 C21 9.2(9) no
C6 C20 C21 C22 10.7(9) no
C6 C20 C21 C25 161.7(6) no
C19 C20 C21 C22 -158.8(6) no
C19 C20 C21 C25 -7.9(9) no
C20 C21 C22 C8 2.2(10) no
C20 C21 C22 C23 154.3(6) no
C20 C21 C25 C17 -3.3(10) no
C20 C21 C25 C24 -154.7(6) no
C22 C21 C25 C17 151.4(6) no
C22 C21 C25 C24 -0.1(7) no
C25 C21 C22 C8 -152.3(6) no
C25 C21 C22 C23 -0.3(7) no
C8 C22 C23 C11 -0.9(11) no
C8 C22 C23 C24 152.0(6) no
C21 C22 C23 C11 -152.4(6) no
C21 C22 C23 C24 0.5(7) no
C11 C23 C24 C14 -1.8(11) no
C11 C23 C24 C25 151.4(7) no
C22 C23 C24 C14 -153.7(6) no
C22 C23 C24 C25 -0.5(7) no
C14 C24 C25 C17 -1.8(10) no
C14 C24 C25 C21 151.5(6) no
C23 C24 C25 C17 -152.9(6) no
C23 C24 C25 C21 0.4(7) no
